data_1503199
loop_
_publ_author_name
'Hayashi, Shin-ya'
'Inokuma, Yasuhide'
'Osuka, Atsuhiro'

_publ_section_title
;
 meso-Tris(oligo-2,5-thienylene)-substituted subporphyrins.
;
_journal_issue 18
_journal_name_full 'Organic letters'
_journal_page_first 4148
_journal_page_last 4151
_journal_paper_doi 10.1021/ol101746d
_journal_volume 12
_journal_year 2010
_chemical_formula_moiety 'C28 H18 B N3 O S3 '
_chemical_formula_sum 'C28 H18 B N3 O S3'
_chemical_formula_weight 519.44
_chemical_name_systematic
; 
 ? 
;
_space_group_IT_number 2
_symmetry_cell_setting triclinic
_symmetry_Int_Tables_number 2
_symmetry_space_group_name_Hall '-P 1'
_symmetry_space_group_name_H-M 'P -1'
_atom_sites_solution_hydrogens geom
_atom_sites_solution_primary direct
_atom_sites_solution_secondary difmap
_audit_creation_method SHELXL-97
_cell_angle_alpha 110.09(2)
_cell_angle_beta 104.00(2)
_cell_angle_gamma 104.77(2)
_cell_formula_units_Z 2
_cell_length_a 7.504(4)
_cell_length_b 13.407(9)
_cell_length_c 13.408(8)
_cell_measurement_temperature 123(2)
_cell_volume 1141.5(12)
_computing_structure_refinement 'SHELXL-97 (Sheldrick, 1997)'
_computing_structure_solution 'SHELXS-97 (Sheldrick, 1990)'
_diffrn_ambient_temperature 123(2)
_diffrn_detector_area_resol_mean 10.00
_diffrn_measured_fraction_theta_full 0.989
_diffrn_measured_fraction_theta_max 0.989
_diffrn_measurement_device_type 'Rigaku RAXIS-RAPID'
_diffrn_measurement_method \w
_diffrn_radiation_monochromator graphite
_diffrn_radiation_source 'fine-focus sealed tube'
_diffrn_radiation_type MoK\a
_diffrn_radiation_wavelength 0.71075
_diffrn_reflns_av_R_equivalents 0.0308
_diffrn_reflns_av_sigmaI/netI 0.0441
_diffrn_reflns_limit_h_max 9
_diffrn_reflns_limit_h_min -9
_diffrn_reflns_limit_k_max 17
_diffrn_reflns_limit_k_min -17
_diffrn_reflns_limit_l_max 14
_diffrn_reflns_limit_l_min -17
_diffrn_reflns_number 11140
_diffrn_reflns_theta_full 27.49
_diffrn_reflns_theta_max 27.49
_diffrn_reflns_theta_min 3.01
_exptl_absorpt_coefficient_mu 0.355
_exptl_absorpt_correction_T_max 0.9654
_exptl_absorpt_correction_T_min 0.9165
_exptl_absorpt_correction_type none
_exptl_crystal_colour red
_exptl_crystal_density_diffrn 1.511
_exptl_crystal_density_method 'not measured'
_exptl_crystal_description prism
_exptl_crystal_F_000 536
_exptl_crystal_size_max 0.25
_exptl_crystal_size_mid 0.22
_exptl_crystal_size_min 0.10
_refine_diff_density_max 0.403
_refine_diff_density_min -0.355
_refine_diff_density_rms 0.079
_refine_ls_extinction_method none
_refine_ls_goodness_of_fit_ref 1.033
_refine_ls_hydrogen_treatment constr
_refine_ls_matrix_type full
_refine_ls_number_parameters 372
_refine_ls_number_reflns 5175
_refine_ls_number_restraints 21
_refine_ls_restrained_S_all 1.032
_refine_ls_R_factor_all 0.0548
_refine_ls_R_factor_gt 0.0424
_refine_ls_shift/su_max 0.000
_refine_ls_shift/su_mean 0.000
_refine_ls_structure_factor_coef Fsqd
_refine_ls_weighting_details 'calc w=1/[\s^2^(Fo^2^)+(0.0860P)^2^+0.0000P] where P=(Fo^2^+2Fc^2^)/3'
_refine_ls_weighting_scheme calc
_refine_ls_wR_factor_gt 0.1200
_refine_ls_wR_factor_ref 0.1296
_reflns_number_gt 4055
_reflns_number_total 5175
_reflns_threshold_expression >2sigma(I)
_cod_data_source_file ol101746d_si_002.cif
_cod_data_source_block 80419sh
_cod_original_cell_volume 1141.6(12)
_cod_database_code 1503199

loop_
_symmetry_equiv_pos_as_xyz
'x, y, z'
'-x, -y, -z'

loop_
_atom_site_label
_atom_site_type_symbol
_atom_site_fract_x
_atom_site_fract_y
_atom_site_fract_z
_atom_site_U_iso_or_equiv
_atom_site_adp_type
_atom_site_occupancy
_atom_site_symmetry_multiplicity
_atom_site_calc_flag
_atom_site_refinement_flags
_atom_site_disorder_assembly
_atom_site_disorder_group
C1 C -0.0186(3) 0.14615(15) 0.66908(16) 0.0185(4) Uani 1 1 d . . .
C2 C -0.1814(3) 0.05371(16) 0.57349(16) 0.0207(4) Uani 1 1 d . . .
H1 H -0.2233 -0.0244 0.5601 0.025 Uiso 1 1 calc R . .
C3 C -0.2664(3) 0.09756(16) 0.50449(16) 0.0204(4) Uani 1 1 d . . .
H2 H -0.3776 0.0550 0.4352 0.024 Uiso 1 1 calc R . .
C4 C -0.1587(3) 0.21860(16) 0.55496(15) 0.0185(4) Uani 1 1 d . . .
C5 C -0.1923(3) 0.31237(15) 0.53793(16) 0.0189(4) Uani 1 1 d . . .
C6 C -0.0943(3) 0.42302(16) 0.63155(16) 0.0187(4) Uani 1 1 d . A .
C7 C -0.1434(3) 0.52312(16) 0.66492(17) 0.0218(4) Uani 1 1 d . . .
H3 H -0.2386 0.5384 0.6174 0.026 Uiso 1 1 calc R . .
C8 C -0.0291(3) 0.59284(16) 0.77726(17) 0.0216(4) Uani 1 1 d . . .
H4 H -0.0317 0.6647 0.8214 0.026 Uiso 1 1 calc R . .
C9 C 0.0955(3) 0.53816(15) 0.81648(16) 0.0189(4) Uani 1 1 d . A .
C10 C 0.2076(3) 0.55506(16) 0.92682(16) 0.0200(4) Uani 1 1 d . . .
C11 C 0.2407(3) 0.45999(16) 0.93997(16) 0.0185(4) Uani 1 1 d . A .
C12 C 0.2956(3) 0.43189(16) 1.03438(16) 0.0212(4) Uani 1 1 d . . .
H5 H 0.3461 0.4837 1.1128 0.025 Uiso 1 1 calc R A .
C13 C 0.2623(3) 0.31781(16) 0.99160(16) 0.0215(4) Uani 1 1 d . A .
H6 H 0.2848 0.2764 1.0352 0.026 Uiso 1 1 calc R . .
C14 C 0.1870(3) 0.27083(16) 0.86853(16) 0.0184(4) Uani 1 1 d . . .
C15 C 0.0945(3) 0.15889(16) 0.77782(16) 0.0183(4) Uani 1 1 d . A .
C16 C -0.3305(3) 0.30053(16) 0.43329(16) 0.0195(4) Uani 1 1 d . . .
C17 C -0.3126(3) 0.38013(18) 0.38999(17) 0.0244(4) Uani 1 1 d . . .
H7 H -0.2064 0.4522 0.4266 0.029 Uiso 1 1 calc R . .
C18 C -0.4671(3) 0.34474(19) 0.28569(18) 0.0298(5) Uani 1 1 d . . .
H8 H -0.4765 0.3900 0.2450 0.036 Uiso 1 1 calc R . .
C19 C -0.6002(3) 0.2384(2) 0.25089(18) 0.0306(5) Uani 1 1 d . . .
H9 H -0.7136 0.2004 0.1827 0.037 Uiso 1 1 calc R . .
C24 C 0.0967(3) 0.05643(16) 0.79310(17) 0.0203(4) Uani 1 1 d . . .
C25 C 0.0921(3) -0.04291(17) 0.71364(18) 0.0239(4) Uani 1 1 d . A .
H13 H 0.0801 -0.0557 0.6377 0.029 Uiso 1 1 calc R . .
C26 C 0.1073(3) -0.12421(18) 0.7575(2) 0.0302(5) Uani 1 1 d . . .
H14 H 0.1069 -0.1972 0.7142 0.036 Uiso 1 1 calc R A .
C27 C 0.1222(3) -0.08648(18) 0.8677(2) 0.0308(5) Uani 1 1 d . A .
H15 H 0.1351 -0.1292 0.9109 0.037 Uiso 1 1 calc R . .
C28 C 0.3293(3) 0.3306(2) 0.59393(19) 0.0364(6) Uani 1 1 d . A .
H16 H 0.2659 0.2471 0.5598 0.055 Uiso 1 1 calc R . .
H17 H 0.4644 0.3519 0.5941 0.055 Uiso 1 1 calc R . .
H18 H 0.2538 0.3609 0.5495 0.055 Uiso 1 1 calc R . .
N1 N -0.0075(2) 0.24084(13) 0.65018(13) 0.0167(3) Uani 1 1 d . . .
N2 N 0.0560(2) 0.44005(13) 0.72372(13) 0.0178(3) Uani 1 1 d . . .
N3 N 0.1889(2) 0.36199(13) 0.84433(13) 0.0179(3) Uani 1 1 d . A .
B1 B 0.1544(3) 0.35582(17) 0.72745(18) 0.0174(4) Uani 1 1 d . A .
O1 O 0.33493(18) 0.37646(11) 0.70605(11) 0.0223(3) Uani 1 1 d . . .
S1 S -0.54087(7) 0.18033(4) 0.34362(4) 0.02754(15) Uani 1 1 d . . .
S3 S 0.11505(8) 0.04741(4) 0.91970(5) 0.02922(15) Uani 1 1 d . A .
S4 S 0.2732(4) 0.68690(13) 1.15411(14) 0.0253(3) Uani 0.752(3) 1 d P A 1
C29 C 0.3474(16) 0.7750(9) 1.0223(8) 0.031(3) Uani 0.752(3) 1 d P A 1
H19 H 0.3638 0.7838 0.9574 0.037 Uiso 0.752(3) 1 calc PR A 1
C30 C 0.2719(18) 0.6684(4) 1.0208(6) 0.0180(10) Uani 0.752(3) 1 d P A 1
C31 C 0.3962(7) 0.8658(4) 1.1231(4) 0.0300(10) Uani 0.752(3) 1 d P A 1
H20 H 0.4459 0.9432 1.1351 0.036 Uiso 0.752(3) 1 calc PR A 1
C32 C 0.3659(6) 0.8332(4) 1.2045(4) 0.0298(12) Uani 0.752(3) 1 d P A 1
H21 H 0.3927 0.8849 1.2804 0.036 Uiso 0.752(3) 1 calc PR A 1
C33 C 0.400(2) 0.8650(16) 1.1675(13) 0.031(4) Uani 0.248(3) 1 d PU A 2
H22 H 0.4521 0.9462 1.2052 0.037 Uiso 0.248(3) 1 calc PR A 2
C34 C 0.355(2) 0.7952(11) 1.2171(15) 0.030(3) Uani 0.248(3) 1 d PDU A 2
H23 H 0.3710 0.8224 1.2954 0.036 Uiso 0.248(3) 1 calc PR A 2
C35 C 0.266(6) 0.6561(13) 1.032(2) 0.025(4) Uani 0.248(3) 1 d PDU A 2
C36 C 0.281(5) 0.6772(13) 1.142(2) 0.030(4) Uani 0.248(3) 1 d PDU A 2
H24 H 0.2457 0.6182 1.1654 0.036 Uiso 0.248(3) 1 calc PR A 2
S5 S 0.3472(11) 0.7834(7) 1.0223(8) 0.029(2) Uani 0.248(3) 1 d PD A 2

loop_
_atom_site_aniso_label
_atom_site_aniso_U_11
_atom_site_aniso_U_22
_atom_site_aniso_U_33
_atom_site_aniso_U_23
_atom_site_aniso_U_13
_atom_site_aniso_U_12
C1 0.0229(9) 0.0138(8) 0.0217(9) 0.0095(7) 0.0100(7) 0.0069(7)
C2 0.0240(9) 0.0143(9) 0.0218(10) 0.0070(8) 0.0088(7) 0.0043(7)
C3 0.0209(9) 0.0161(9) 0.0196(9) 0.0054(8) 0.0064(7) 0.0039(7)
C4 0.0195(9) 0.0170(9) 0.0186(9) 0.0084(7) 0.0071(7) 0.0050(7)
C5 0.0180(9) 0.0175(9) 0.0212(9) 0.0100(8) 0.0067(7) 0.0047(7)
C6 0.0182(9) 0.0183(9) 0.0213(9) 0.0115(8) 0.0067(7) 0.0057(7)
C7 0.0203(9) 0.0176(9) 0.0290(11) 0.0130(8) 0.0070(8) 0.0073(7)
C8 0.0223(9) 0.0159(9) 0.0283(10) 0.0111(8) 0.0092(8) 0.0077(7)
C9 0.0181(9) 0.0136(8) 0.0229(10) 0.0076(7) 0.0062(7) 0.0041(7)
C10 0.0168(9) 0.0163(9) 0.0224(10) 0.0060(8) 0.0055(7) 0.0042(7)
C11 0.0161(8) 0.0166(9) 0.0177(9) 0.0054(7) 0.0031(7) 0.0039(6)
C12 0.0208(9) 0.0203(9) 0.0190(9) 0.0066(8) 0.0055(7) 0.0063(7)
C13 0.0228(9) 0.0208(9) 0.0205(10) 0.0105(8) 0.0062(7) 0.0069(7)
C14 0.0187(9) 0.0162(9) 0.0229(10) 0.0112(8) 0.0073(7) 0.0070(7)
C15 0.0204(9) 0.0167(9) 0.0218(9) 0.0110(8) 0.0091(7) 0.0082(7)
C16 0.0184(9) 0.0207(9) 0.0183(9) 0.0090(8) 0.0062(7) 0.0052(7)
C17 0.0221(10) 0.0273(10) 0.0247(10) 0.0155(9) 0.0063(8) 0.0066(8)
C18 0.0308(11) 0.0349(12) 0.0281(11) 0.0211(10) 0.0084(9) 0.0110(9)
C19 0.0271(11) 0.0364(12) 0.0225(11) 0.0154(10) 0.0005(8) 0.0074(9)
C24 0.0180(9) 0.0196(9) 0.0252(10) 0.0124(8) 0.0073(7) 0.0064(7)
C25 0.0263(10) 0.0187(9) 0.0279(10) 0.0112(8) 0.0107(8) 0.0079(7)
C26 0.0307(11) 0.0182(10) 0.0464(14) 0.0154(10) 0.0168(9) 0.0114(8)
C27 0.0341(11) 0.0224(10) 0.0413(13) 0.0214(10) 0.0108(9) 0.0112(8)
C28 0.0357(12) 0.0369(13) 0.0305(12) 0.0075(10) 0.0192(9) 0.0069(9)
N1 0.0187(8) 0.0141(7) 0.0169(8) 0.0072(6) 0.0060(6) 0.0056(6)
N2 0.0197(8) 0.0141(7) 0.0194(8) 0.0084(6) 0.0058(6) 0.0054(6)
N3 0.0200(8) 0.0129(7) 0.0197(8) 0.0070(6) 0.0059(6) 0.0057(6)
B1 0.0185(10) 0.0133(9) 0.0186(10) 0.0068(8) 0.0049(8) 0.0051(7)
O1 0.0210(7) 0.0208(7) 0.0235(7) 0.0083(6) 0.0088(5) 0.0065(5)
S1 0.0257(3) 0.0244(3) 0.0237(3) 0.0118(2) 0.0010(2) 0.0014(2)
S3 0.0438(3) 0.0211(3) 0.0262(3) 0.0150(2) 0.0114(2) 0.0119(2)
S4 0.0266(5) 0.0228(5) 0.0198(5) 0.0037(4) 0.0087(4) 0.0064(4)
C29 0.042(5) 0.042(7) 0.018(4) 0.015(4) 0.010(3) 0.026(4)
C30 0.0179(18) 0.0121(18) 0.017(2) 0.0009(14) 0.0038(14) 0.0051(19)
C31 0.0240(16) 0.0149(16) 0.039(2) 0.002(2) 0.0074(19) 0.0055(11)
C32 0.0260(18) 0.020(2) 0.026(2) -0.0052(18) 0.0067(14) 0.0042(19)
C33 0.026(4) 0.021(5) 0.038(6) 0.002(6) 0.014(5) 0.009(4)
C34 0.024(4) 0.020(5) 0.041(5) 0.006(5) 0.014(4) 0.009(4)
C35 0.015(5) 0.020(5) 0.044(6) 0.021(4) 0.005(5) 0.008(4)
C36 0.022(5) 0.019(5) 0.045(5) 0.011(5) 0.006(5) 0.008(4)
S5 0.021(3) 0.012(2) 0.049(4) 0.015(2) 0.009(2) 0.0026(17)

loop_
_atom_type_symbol
_atom_type_description
_atom_type_scat_dispersion_real
_atom_type_scat_dispersion_imag
_atom_type_scat_source
C C 0.0033 0.0016 'International Tables Vol C Tables 4.2.6.8 and 6.1.1.4'
H H 0.0000 0.0000 'International Tables Vol C Tables 4.2.6.8 and 6.1.1.4'
B B 0.0013 0.0007 'International Tables Vol C Tables 4.2.6.8 and 6.1.1.4'
N N 0.0061 0.0033 'International Tables Vol C Tables 4.2.6.8 and 6.1.1.4'
O O 0.0106 0.0060 'International Tables Vol C Tables 4.2.6.8 and 6.1.1.4'
S S 0.1246 0.1234 'International Tables Vol C Tables 4.2.6.8 and 6.1.1.4'

loop_
_geom_angle_atom_site_label_1
_geom_angle_atom_site_label_2
_geom_angle_atom_site_label_3
_geom_angle
N1 C1 C15 119.55(16)
N1 C1 C2 105.66(16)
C15 C1 C2 133.54(17)
C3 C2 C1 108.11(17)
C3 C2 H1 125.9
C1 C2 H1 125.9
C2 C3 C4 108.32(17)
C2 C3 H2 125.8
C4 C3 H2 125.8
N1 C4 C5 118.69(16)
N1 C4 C3 105.29(16)
C5 C4 C3 135.16(17)
C4 C5 C6 117.69(17)
C4 C5 C16 123.79(17)
C6 C5 C16 118.39(17)
N2 C6 C5 119.62(17)
N2 C6 C7 105.99(16)
C5 C6 C7 132.99(18)
C8 C7 C6 108.09(17)
C8 C7 H3 126.0
C6 C7 H3 126.0
C7 C8 C9 107.95(18)
C7 C8 H4 126.0
C9 C8 H4 126.0
N2 C9 C10 119.79(17)
N2 C9 C8 105.83(17)
C10 C9 C8 132.97(18)
C11 C10 C9 118.11(17)
C11 C10 C35 115.4(10)
C9 C10 C35 125.7(12)
C11 C10 C30 124.3(4)
C9 C10 C30 117.5(4)
C35 C10 C30 10.3(7)
N3 C11 C10 118.40(17)
N3 C11 C12 105.83(17)
C10 C11 C12 135.16(18)
C13 C12 C11 108.04(17)
C13 C12 H5 126.0
C11 C12 H5 126.0
C12 C13 C14 108.34(17)
C12 C13 H6 125.8
C14 C13 H6 125.8
N3 C14 C15 118.79(17)
N3 C14 C13 105.26(17)
C15 C14 C13 135.23(17)
C14 C15 C1 117.84(17)
C14 C15 C24 123.16(17)
C1 C15 C24 118.81(17)
C17 C16 C5 125.96(17)
C17 C16 S1 110.03(15)
C5 C16 S1 124.00(15)
C16 C17 C18 113.73(18)
C16 C17 H7 123.1
C18 C17 H7 123.1
C19 C18 C17 111.85(19)
C19 C18 H8 124.1
C17 C18 H8 124.1
C18 C19 S1 112.41(16)
C18 C19 H9 123.8
S1 C19 H9 123.8
C25 C24 C15 126.71(18)
C25 C24 S3 110.41(15)
C15 C24 S3 122.85(15)
C24 C25 C26 112.69(19)
C24 C25 H13 123.7
C26 C25 H13 123.7
C27 C26 C25 112.7(2)
C27 C26 H14 123.7
C25 C26 H14 123.7
C26 C27 S3 111.77(17)
C26 C27 H15 124.1
S3 C27 H15 124.1
O1 C28 H16 109.5
O1 C28 H17 109.5
H16 C28 H17 109.5
O1 C28 H18 109.5
H16 C28 H18 109.5
H17 C28 H18 109.5
C1 N1 C4 112.41(15)
C1 N1 B1 122.60(16)
C4 N1 B1 124.99(16)
C6 N2 C9 111.87(16)
C6 N2 B1 124.45(16)
C9 N2 B1 123.43(16)
C11 N3 C14 112.18(17)
C11 N3 B1 124.40(16)
C14 N3 B1 123.24(16)
O1 B1 N3 110.79(15)
O1 B1 N1 116.34(17)
N3 B1 N1 104.25(15)
O1 B1 N2 115.58(16)
N3 B1 N2 104.38(16)
N1 B1 N2 104.23(15)
C28 O1 B1 119.69(15)
C19 S1 C16 91.98(11)
C27 S3 C24 92.41(11)
C30 S4 C32 91.7(3)
C31 C29 C30 115.4(8)
C31 C29 H19 122.3
C30 C29 H19 122.3
C29 C30 C10 128.7(6)
C29 C30 S4 108.8(6)
C10 C30 S4 122.4(3)
C32 C31 C29 112.2(6)
C32 C31 H20 123.9
C29 C31 H20 123.9
C31 C32 S4 111.9(4)
C31 C32 H21 124.1
S4 C32 H21 124.1
C34 C33 S5 109.7(15)
C34 C33 H22 125.1
S5 C33 H22 125.1
C33 C34 C36 114(2)
C33 C34 H23 123.1
C36 C34 H23 123.1
C36 C35 C10 135.7(10)
C36 C35 S5 109.7(19)
C10 C35 S5 114.5(14)
C35 C36 C34 114(2)
C35 C36 H24 123.0
C34 C36 H24 123.0
C35 S5 C33 92.8(12)

loop_
_geom_bond_atom_site_label_1
_geom_bond_atom_site_label_2
_geom_bond_distance
C1 N1 1.364(2)
C1 C15 1.425(3)
C1 C2 1.432(3)
C2 C3 1.374(3)
C2 H1 0.9500
C3 C4 1.434(3)
C3 H2 0.9500
C4 N1 1.368(2)
C4 C5 1.424(3)
C5 C6 1.426(3)
C5 C16 1.459(3)
C6 N2 1.361(2)
C6 C7 1.434(3)
C7 C8 1.370(3)
C7 H3 0.9500
C8 C9 1.437(3)
C8 H4 0.9500
C9 N2 1.365(3)
C9 C10 1.421(3)
C10 C11 1.419(3)
C10 C35 1.45(3)
C10 C30 1.465(6)
C11 N3 1.365(2)
C11 C12 1.438(3)
C12 C13 1.365(3)
C12 H5 0.9500
C13 C14 1.446(3)
C13 H6 0.9500
C14 N3 1.366(2)
C14 C15 1.421(3)
C15 C24 1.460(3)
C16 C17 1.373(3)
C16 S1 1.728(2)
C17 C18 1.416(3)
C17 H7 0.9500
C18 C19 1.356(3)
C18 H8 0.9500
C19 S1 1.710(2)
C19 H9 0.9500
C24 C25 1.376(3)
C24 S3 1.718(2)
C25 C26 1.421(3)
C25 H13 0.9500
C26 C27 1.352(3)
C26 H14 0.9500
C27 S3 1.708(3)
C27 H15 0.9500
C28 O1 1.400(3)
C28 H16 0.9800
C28 H17 0.9800
C28 H18 0.9800
N1 B1 1.505(3)
N2 B1 1.506(3)
N3 B1 1.494(3)
B1 O1 1.431(2)
S4 C30 1.716(5)
S4 C32 1.718(5)
C29 C31 1.358(11)
C29 C30 1.387(10)
C29 H19 0.9500
C31 C32 1.354(6)
C31 H20 0.9500
C32 H21 0.9500
C33 C34 1.345(18)
C33 S5 1.756(18)
C33 H22 0.9500
C34 C36 1.419(3)
C34 H23 0.9500
C35 C36 1.370(3)
C35 S5 1.720(3)
C36 H24 0.9500

loop_
_geom_torsion_atom_site_label_1
_geom_torsion_atom_site_label_2
_geom_torsion_atom_site_label_3
_geom_torsion_atom_site_label_4
_geom_torsion
N1 C1 C2 C3 -2.9(2)
C15 C1 C2 C3 163.7(2)
C1 C2 C3 C4 0.2(2)
C2 C3 C4 N1 2.6(2)
C2 C3 C4 C5 -166.2(2)
N1 C4 C5 C6 -12.7(3)
C3 C4 C5 C6 154.9(2)
N1 C4 C5 C16 171.52(16)
C3 C4 C5 C16 -20.9(3)
C4 C5 C6 N2 13.6(3)
C16 C5 C6 N2 -170.39(17)
C4 C5 C6 C7 -150.8(2)
C16 C5 C6 C7 25.2(3)
N2 C6 C7 C8 -3.5(2)
C5 C6 C7 C8 162.4(2)
C6 C7 C8 C9 0.5(2)
C7 C8 C9 N2 2.7(2)
C7 C8 C9 C10 -163.2(2)
N2 C9 C10 C11 -12.6(3)
C8 C9 C10 C11 151.7(2)
N2 C9 C10 C35 178.0(16)
C8 C9 C10 C35 -17.7(16)
N2 C9 C10 C30 170.7(5)
C8 C9 C10 C30 -24.9(5)
C9 C10 C11 N3 9.4(3)
C35 C10 C11 N3 179.8(16)
C30 C10 C11 N3 -174.2(5)
C9 C10 C11 C12 -160.29(19)
C35 C10 C11 C12 10.2(16)
C30 C10 C11 C12 16.2(6)
N3 C11 C12 C13 -3.9(2)
C10 C11 C12 C13 166.7(2)
C11 C12 C13 C14 0.5(2)
C12 C13 C14 N3 3.0(2)
C12 C13 C14 C15 -166.7(2)
N3 C14 C15 C1 -9.7(3)
C13 C14 C15 C1 158.9(2)
N3 C14 C15 C24 175.40(16)
C13 C14 C15 C24 -15.9(3)
N1 C1 C15 C14 11.1(3)
C2 C1 C15 C14 -154.0(2)
N1 C1 C15 C24 -173.80(16)
C2 C1 C15 C24 21.1(3)
C4 C5 C16 C17 -149.6(2)
C6 C5 C16 C17 34.7(3)
C4 C5 C16 S1 28.9(3)
C6 C5 C16 S1 -146.82(15)
C5 C16 C17 C18 178.85(19)
S1 C16 C17 C18 0.2(2)
C16 C17 C18 C19 -0.2(3)
C17 C18 C19 S1 0.2(3)
C14 C15 C24 C25 -149.89(19)
C1 C15 C24 C25 35.3(3)
C14 C15 C24 S3 27.6(2)
C1 C15 C24 S3 -147.17(15)
C15 C24 C25 C26 176.68(17)
S3 C24 C25 C26 -1.1(2)
C24 C25 C26 C27 0.2(2)
C25 C26 C27 S3 0.8(2)
C15 C1 N1 C4 -164.15(16)
C2 C1 N1 C4 4.7(2)
C15 C1 N1 B1 15.6(3)
C2 C1 N1 B1 -175.57(16)
C5 C4 N1 C1 166.37(17)
C3 C4 N1 C1 -4.6(2)
C5 C4 N1 B1 -13.3(3)
C3 C4 N1 B1 175.70(16)
C5 C6 N2 C9 -162.80(16)
C7 C6 N2 C9 5.4(2)
C5 C6 N2 B1 11.5(3)
C7 C6 N2 B1 179.68(16)
C10 C9 N2 C6 163.06(16)
C8 C9 N2 C6 -5.1(2)
C10 C9 N2 B1 -11.3(3)
C8 C9 N2 B1 -179.47(16)
C10 C11 N3 C14 -166.37(16)
C12 C11 N3 C14 6.1(2)
C10 C11 N3 B1 18.4(3)
C12 C11 N3 B1 -169.17(16)
C15 C14 N3 C11 166.05(16)
C13 C14 N3 C11 -5.71(19)
C15 C14 N3 B1 -18.7(2)
C13 C14 N3 B1 169.58(16)
C11 N3 B1 O1 88.2(2)
C14 N3 B1 O1 -86.5(2)
C11 N3 B1 N1 -145.88(16)
C14 N3 B1 N1 39.4(2)
C11 N3 B1 N2 -36.8(2)
C14 N3 B1 N2 148.49(15)
C1 N1 B1 O1 84.7(2)
C4 N1 B1 O1 -95.6(2)
C1 N1 B1 N3 -37.6(2)
C4 N1 B1 N3 142.09(17)
C1 N1 B1 N2 -146.80(16)
C4 N1 B1 N2 32.9(2)
C6 N2 B1 O1 97.2(2)
C9 N2 B1 O1 -89.2(2)
C6 N2 B1 N3 -140.87(17)
C9 N2 B1 N3 32.8(2)
C6 N2 B1 N1 -31.8(2)
C9 N2 B1 N1 141.88(16)
N3 B1 O1 C28 153.75(18)
N1 B1 O1 C28 35.0(3)
N2 B1 O1 C28 -87.8(2)
C18 C19 S1 C16 -0.11(19)
C17 C16 S1 C19 -0.02(16)
C5 C16 S1 C19 -178.75(18)
C26 C27 S3 C24 -1.19(17)
C25 C24 S3 C27 1.30(15)
C15 C24 S3 C27 -176.58(16)
C31 C29 C30 C10 -179.4(9)
C31 C29 C30 S4 -2.2(13)
C11 C10 C30 C29 141.5(10)
C9 C10 C30 C29 -42.1(14)
C35 C10 C30 C29 173(13)
C11 C10 C30 S4 -35.4(11)
C9 C10 C30 S4 141.1(7)
C35 C10 C30 S4 -4(11)
C32 S4 C30 C29 1.6(9)
C32 S4 C30 C10 179.0(8)
C30 C29 C31 C32 1.8(12)
C29 C31 C32 S4 -0.5(7)
C30 S4 C32 C31 -0.7(6)
S5 C33 C34 C36 1(2)
C11 C10 C35 C36 -28(6)
C9 C10 C35 C36 141(4)
C30 C10 C35 C36 -180(17)
C11 C10 C35 S5 147.8(16)
C9 C10 C35 S5 -43(3)
C30 C10 C35 S5 -3(10)
C10 C35 C36 C34 177(3)
S5 C35 C36 C34 1(4)
C33 C34 C36 C35 -1(4)
C36 C35 S5 C33 -1(3)
C10 C35 S5 C33 -178(2)
C34 C33 S5 C35 -0.1(19)
